data_4324843
loop_
_publ_author_name
'Yuen-ying Carpenter'
'Neil Burford'
'Michael, D. Lumsden'
'Robert McDonald'

_publ_contact_author_address
; Department of Chemistry
  University of Alberta
  Edmonton, Alberta T6G 2G2
  Canada
;
_publ_contact_author_email neil.burford@dal.ca
_publ_contact_author_fax 1(902)4941310
_publ_contact_author_name 'Dr Neil Burford'
_publ_contact_author_phone 1(902)4943707
_publ_section_title
;
 31P NMR Studies Demonstrating the Assembly ofcatena-Phosphorus Frameworks
 from Chlorophosphinochlorophosphonium Cations
;
_journal_name_full 'Inorganic Chemistry'
_journal_page_first 3342
_journal_page_last 3353
_journal_paper_doi 10.1021/ic102150s
_journal_volume 50
_journal_year 2011
_chemical_formula_moiety 'C21 H49 P5, 2(Cl4 Ga), C H2 Cl2'
_chemical_formula_sum 'C22 H51 Cl10 Ga2 P5'
_chemical_formula_weight 964.42
_chemical_name_systematic
; 
 ? 
;
_space_group_IT_number 14
_symmetry_cell_setting monoclinic
_symmetry_space_group_name_Hall '-P 2yn'
_symmetry_space_group_name_H-M 'P 1 21/n 1'
_atom_sites_solution_hydrogens geom
_atom_sites_solution_primary direct
_atom_sites_solution_secondary difmap
_audit_creation_method SHELXL-97
_cell_angle_alpha 90.00
_cell_angle_beta 98.2769(11)
_cell_angle_gamma 90.00
_cell_formula_units_Z 4
_cell_length_a 11.6226(11)
_cell_length_b 22.014(2)
_cell_length_c 16.9005(15)
_cell_measurement_reflns_used 9808
_cell_measurement_temperature 173(2)
_cell_measurement_theta_max 27.44
_cell_measurement_theta_min 2.20
_cell_volume 4279.1(7)
_computing_cell_refinement 'Bruker SAINT'
_computing_data_collection 'Bruker APEX2'
_computing_data_reduction 'Bruker SAINT'
_computing_molecular_graphics 'Bruker SHELXTL'
_computing_publication_material 'Bruker SHELXTL'
_computing_structure_refinement 'SHELXL-97 (Sheldrick, 2008)'
_computing_structure_solution 'SHELXS-97 (Sheldrick, 2008)'
_diffrn_ambient_temperature 173(2)
_diffrn_measured_fraction_theta_full 0.999
_diffrn_measured_fraction_theta_max 0.999
_diffrn_measurement_device_type 'Bruker APEX-II CCD'
_diffrn_measurement_method '\w scans'
_diffrn_radiation_monochromator graphite
_diffrn_radiation_source 'fine-focus sealed tube'
_diffrn_radiation_type MoK\a
_diffrn_radiation_wavelength 0.71073
_diffrn_reflns_av_R_equivalents 0.0174
_diffrn_reflns_av_sigmaI/netI 0.0152
_diffrn_reflns_limit_h_max 15
_diffrn_reflns_limit_h_min -15
_diffrn_reflns_limit_k_max 28
_diffrn_reflns_limit_k_min -28
_diffrn_reflns_limit_l_max 21
_diffrn_reflns_limit_l_min -21
_diffrn_reflns_number 37146
_diffrn_reflns_theta_full 27.46
_diffrn_reflns_theta_max 27.46
_diffrn_reflns_theta_min 1.53
_exptl_absorpt_coefficient_mu 2.086
_exptl_absorpt_correction_T_max 0.5373
_exptl_absorpt_correction_T_min 0.3750
_exptl_absorpt_correction_type integration
_exptl_absorpt_process_details 'SADABS (Sheldrick, 2008)'
_exptl_crystal_colour colourless
_exptl_crystal_density_diffrn 1.497
_exptl_crystal_description prism
_exptl_crystal_F_000 1960
_exptl_crystal_size_max 0.58
_exptl_crystal_size_mid 0.41
_exptl_crystal_size_min 0.34
_refine_diff_density_max 1.041
_refine_diff_density_min -0.777
_refine_diff_density_rms 0.070
_refine_ls_extinction_method none
_refine_ls_goodness_of_fit_ref 1.025
_refine_ls_hydrogen_treatment constr
_refine_ls_matrix_type full
_refine_ls_number_parameters 380
_refine_ls_number_reflns 9779
_refine_ls_number_restraints 0
_refine_ls_restrained_S_all 1.025
_refine_ls_R_factor_all 0.0482
_refine_ls_R_factor_gt 0.0399
_refine_ls_shift/su_max 0.001
_refine_ls_shift/su_mean 0.000
_refine_ls_structure_factor_coef Fsqd
_refine_ls_weighting_details 'calc w=1/[\s^2^(Fo^2^)+(0.0575P)^2^+4.4235P] where P=(Fo^2^+2Fc^2^)/3'
_refine_ls_weighting_scheme calc
_refine_ls_wR_factor_gt 0.1066
_refine_ls_wR_factor_ref 0.1136
_reflns_number_gt 8272
_reflns_number_total 9779
_reflns_threshold_expression I>2\s(I)
_cod_data_source_file ic102150s_si_002.cif
_cod_data_source_block 12{iPr}-{GaCl4}2-CH2Cl2
_cod_original_cell_volume 4279.0(7)
_cod_original_sg_symbol_H-M 'P 21/n'
_cod_database_code 4324843

loop_
_symmetry_equiv_pos_as_xyz
'x, y, z'
'-x+1/2, y+1/2, -z+1/2'
'-x, -y, -z'
'x-1/2, -y-1/2, z-1/2'

loop_
_atom_site_label
_atom_site_type_symbol
_atom_site_fract_x
_atom_site_fract_y
_atom_site_fract_z
_atom_site_U_iso_or_equiv
_atom_site_adp_type
_atom_site_occupancy
_atom_site_symmetry_multiplicity
_atom_site_calc_flag
_atom_site_refinement_flags
_atom_site_disorder_assembly
_atom_site_disorder_group
P1 P 0.29448(5) 0.08637(3) 0.22555(4) 0.03339(14) Uani 1 1 d . . .
P2 P 0.16285(6) 0.06574(3) 0.30447(4) 0.03866(15) Uani 1 1 d . . .
P3 P 0.16220(6) 0.15479(3) 0.36526(4) 0.03948(15) Uani 1 1 d . . .
P4 P 0.34790(6) 0.17920(3) 0.37866(4) 0.04090(16) Uani 1 1 d . . .
P5 P 0.35588(6) 0.18035(3) 0.24738(4) 0.03675(14) Uani 1 1 d . . .
C1 C 0.4035(2) 0.02613(12) 0.25237(17) 0.0429(6) Uani 1 1 d . . .
H1 H 0.4730 0.0359 0.2261 0.051 Uiso 1 1 calc R . .
C2 C 0.3555(3) -0.03534(14) 0.2198(2) 0.0589(8) Uani 1 1 d . . .
H2A H 0.4141 -0.0670 0.2342 0.071 Uiso 1 1 calc R . .
H2B H 0.3366 -0.0331 0.1614 0.071 Uiso 1 1 calc R . .
H2C H 0.2851 -0.0452 0.2428 0.071 Uiso 1 1 calc R . .
C3 C 0.4436(3) 0.02210(15) 0.3428(2) 0.0587(8) Uani 1 1 d . . .
H3A H 0.5014 -0.0104 0.3538 0.070 Uiso 1 1 calc R . .
H3B H 0.3767 0.0132 0.3701 0.070 Uiso 1 1 calc R . .
H3C H 0.4784 0.0609 0.3621 0.070 Uiso 1 1 calc R . .
C4 C 0.2457(2) 0.08131(13) 0.11739(15) 0.0390(5) Uani 1 1 d . . .
H4 H 0.2157 0.0392 0.1058 0.047 Uiso 1 1 calc R . .
C5 C 0.3493(3) 0.09028(17) 0.07207(18) 0.0525(7) Uani 1 1 d . . .
H5A H 0.3230 0.0874 0.0144 0.063 Uiso 1 1 calc R . .
H5B H 0.4077 0.0588 0.0881 0.063 Uiso 1 1 calc R . .
H5C H 0.3837 0.1304 0.0846 0.063 Uiso 1 1 calc R . .
C6 C 0.1475(2) 0.12526(14) 0.08716(18) 0.0463(6) Uani 1 1 d . . .
H6A H 0.1257 0.1201 0.0294 0.056 Uiso 1 1 calc R . .
H6B H 0.1738 0.1671 0.0985 0.056 Uiso 1 1 calc R . .
H6C H 0.0801 0.1169 0.1142 0.056 Uiso 1 1 calc R . .
C7 C 0.0142(2) 0.05412(14) 0.24703(19) 0.0462(6) Uani 1 1 d . . .
H7 H -0.0139 0.0919 0.2176 0.055 Uiso 1 1 calc R . .
C8 C -0.0636(3) 0.03816(17) 0.3104(2) 0.0605(9) Uani 1 1 d . . .
H8A H -0.1435 0.0316 0.2842 0.073 Uiso 1 1 calc R . .
H8B H -0.0622 0.0716 0.3487 0.073 Uiso 1 1 calc R . .
H8C H -0.0346 0.0011 0.3386 0.073 Uiso 1 1 calc R . .
C9 C 0.0169(3) 0.00108(14) 0.18932(18) 0.0492(7) Uani 1 1 d . . .
H9A H -0.0608 -0.0048 0.1591 0.059 Uiso 1 1 calc R . .
H9B H 0.0408 -0.0359 0.2195 0.059 Uiso 1 1 calc R . .
H9C H 0.0723 0.0099 0.1523 0.059 Uiso 1 1 calc R . .
C10 C 0.0602(3) 0.21551(14) 0.3256(2) 0.0515(7) Uani 1 1 d . . .
H10 H 0.0844 0.2529 0.3574 0.062 Uiso 1 1 calc R . .
C11 C -0.0653(3) 0.20230(17) 0.3379(2) 0.0613(8) Uani 1 1 d . . .
H11A H -0.1155 0.2359 0.3162 0.074 Uiso 1 1 calc R . .
H11B H -0.0692 0.1979 0.3952 0.074 Uiso 1 1 calc R . .
H11C H -0.0915 0.1646 0.3102 0.074 Uiso 1 1 calc R . .
C12 C 0.0654(3) 0.23134(16) 0.2386(2) 0.0608(9) Uani 1 1 d . . .
H12A H 0.0096 0.2638 0.2216 0.073 Uiso 1 1 calc R . .
H12B H 0.0460 0.1953 0.2052 0.073 Uiso 1 1 calc R . .
H12C H 0.1440 0.2451 0.2329 0.073 Uiso 1 1 calc R . .
C13 C 0.1308(3) 0.13478(14) 0.46633(19) 0.0568(8) Uani 1 1 d . . .
H13 H 0.0487 0.1199 0.4607 0.068 Uiso 1 1 calc R . .
C14 C 0.1399(4) 0.19030(16) 0.5211(2) 0.0654(9) Uani 1 1 d . . .
H14A H 0.1223 0.1784 0.5740 0.078 Uiso 1 1 calc R . .
H14B H 0.0844 0.2213 0.4982 0.078 Uiso 1 1 calc R . .
H14C H 0.2190 0.2068 0.5264 0.078 Uiso 1 1 calc R . .
C15 C 0.2092(5) 0.08381(18) 0.5043(2) 0.0947(17) Uani 1 1 d . . .
H15A H 0.1895 0.0745 0.5574 0.114 Uiso 1 1 calc R . .
H15B H 0.2907 0.0967 0.5092 0.114 Uiso 1 1 calc R . .
H15C H 0.1980 0.0475 0.4705 0.114 Uiso 1 1 calc R . .
C16 C 0.3475(3) 0.26266(13) 0.40639(19) 0.0485(7) Uani 1 1 d . . .
H16 H 0.2795 0.2695 0.4355 0.058 Uiso 1 1 calc R . .
C17 C 0.3382(4) 0.30804(16) 0.3390(2) 0.0766(12) Uani 1 1 d . . .
H17A H 0.3386 0.3493 0.3608 0.092 Uiso 1 1 calc R . .
H17B H 0.2657 0.3013 0.3027 0.092 Uiso 1 1 calc R . .
H17C H 0.4044 0.3031 0.3096 0.092 Uiso 1 1 calc R . .
C18 C 0.4564(4) 0.2730(2) 0.4657(3) 0.0987(17) Uani 1 1 d . . .
H18A H 0.4603 0.3156 0.4824 0.118 Uiso 1 1 calc R . .
H18B H 0.5249 0.2629 0.4406 0.118 Uiso 1 1 calc R . .
H18C H 0.4545 0.2469 0.5126 0.118 Uiso 1 1 calc R . .
C19 C 0.5160(2) 0.17561(14) 0.23868(19) 0.0452(6) Uani 1 1 d . . .
H19 H 0.5275 0.1393 0.2052 0.054 Uiso 1 1 calc R . .
C20 C 0.5981(3) 0.1701(3) 0.3147(3) 0.1004(18) Uani 1 1 d . . .
H20A H 0.6780 0.1679 0.3027 0.120 Uiso 1 1 calc R . .
H20B H 0.5803 0.1332 0.3430 0.120 Uiso 1 1 calc R . .
H20C H 0.5901 0.2057 0.3484 0.120 Uiso 1 1 calc R . .
C21 C 0.5422(3) 0.2311(2) 0.1926(3) 0.0864(14) Uani 1 1 d . . .
H21A H 0.6246 0.2311 0.1860 0.104 Uiso 1 1 calc R . .
H21B H 0.5247 0.2676 0.2218 0.104 Uiso 1 1 calc R . .
H21C H 0.4943 0.2307 0.1399 0.104 Uiso 1 1 calc R . .
Ga1 Ga 0.22505(3) 0.403973(16) 0.551662(19) 0.04582(10) Uani 1 1 d . . .
Cl1 Cl 0.35767(6) 0.44773(4) 0.49385(5) 0.05078(17) Uani 1 1 d . . .
Cl2 Cl 0.08944(7) 0.36664(4) 0.46369(5) 0.0583(2) Uani 1 1 d . . .
Cl3 Cl 0.15552(9) 0.46918(6) 0.62874(8) 0.0925(4) Uani 1 1 d . . .
Cl4 Cl 0.30648(10) 0.33063(5) 0.62507(7) 0.0848(3) Uani 1 1 d . . .
Ga2 Ga 0.25960(3) 0.358414(15) 0.05693(2) 0.05061(10) Uani 1 1 d . . .
Cl5 Cl 0.29115(8) 0.26748(3) 0.01539(5) 0.0592(2) Uani 1 1 d . . .
Cl6 Cl 0.09173(13) 0.36052(6) 0.09636(10) 0.1059(5) Uani 1 1 d . . .
Cl7 Cl 0.26622(13) 0.42253(5) -0.03866(6) 0.0864(3) Uani 1 1 d . . .
Cl8 Cl 0.39490(13) 0.38361(6) 0.15290(7) 0.1002(4) Uani 1 1 d . . .
Cl1S Cl 0.8368(5) 0.3748(3) 0.2178(3) 0.1068(15) Uani 0.55 1 d P A 1
Cl2S Cl 0.7272(3) 0.34583(12) 0.35710(14) 0.0842(6) Uani 0.55 1 d P A 1
C1S C 0.7235(8) 0.3892(4) 0.2712(5) 0.090(3) Uani 0.55 1 d P A 1
H1SA H 0.6491 0.3816 0.2362 0.108 Uiso 0.55 1 calc PR A 1
H1SB H 0.7254 0.4327 0.2863 0.108 Uiso 0.55 1 calc PR A 1
Cl3S Cl 0.8433(8) 0.3606(4) 0.2371(5) 0.136(3) Uani 0.45 1 d P B 2
Cl4S Cl 0.6674(3) 0.36485(17) 0.3449(3) 0.1022(11) Uani 0.45 1 d P B 2
C2S C 0.8107(9) 0.3723(6) 0.3351(7) 0.101(4) Uani 0.45 1 d P B 2
H2SA H 0.8561 0.3429 0.3714 0.121 Uiso 0.45 1 calc PR B 2
H2SB H 0.8366 0.4136 0.3528 0.121 Uiso 0.45 1 calc PR B 2

loop_
_atom_site_aniso_label
_atom_site_aniso_U_11
_atom_site_aniso_U_22
_atom_site_aniso_U_33
_atom_site_aniso_U_23
_atom_site_aniso_U_13
_atom_site_aniso_U_12
P1 0.0319(3) 0.0346(3) 0.0343(3) -0.0009(2) 0.0069(2) -0.0005(2)
P2 0.0418(4) 0.0350(3) 0.0412(3) -0.0023(3) 0.0127(3) -0.0047(3)
P3 0.0443(4) 0.0347(3) 0.0424(4) -0.0035(3) 0.0160(3) -0.0052(3)
P4 0.0423(4) 0.0392(3) 0.0412(4) -0.0051(3) 0.0060(3) -0.0016(3)
P5 0.0317(3) 0.0365(3) 0.0425(3) -0.0005(3) 0.0071(3) -0.0022(2)
C1 0.0423(14) 0.0404(14) 0.0459(15) -0.0001(11) 0.0058(11) 0.0073(11)
C2 0.073(2) 0.0396(15) 0.0608(19) -0.0055(14) -0.0014(16) 0.0132(15)
C3 0.067(2) 0.0510(17) 0.0521(18) 0.0008(14) -0.0112(15) 0.0120(15)
C4 0.0370(13) 0.0461(14) 0.0336(12) -0.0005(11) 0.0047(10) -0.0031(11)
C5 0.0440(16) 0.076(2) 0.0380(14) 0.0022(14) 0.0095(12) 0.0027(14)
C6 0.0377(14) 0.0541(16) 0.0461(15) 0.0074(13) 0.0026(11) -0.0005(12)
C7 0.0388(14) 0.0457(15) 0.0561(17) -0.0028(13) 0.0131(12) -0.0082(11)
C8 0.0515(18) 0.065(2) 0.071(2) -0.0119(17) 0.0278(16) -0.0188(15)
C9 0.0474(16) 0.0508(16) 0.0496(16) -0.0062(13) 0.0074(13) -0.0118(13)
C10 0.0422(15) 0.0416(15) 0.073(2) -0.0032(14) 0.0175(14) 0.0006(12)
C11 0.0458(17) 0.065(2) 0.077(2) -0.0045(18) 0.0243(16) 0.0014(15)
C12 0.0456(17) 0.060(2) 0.078(2) 0.0165(17) 0.0165(16) 0.0086(14)
C13 0.082(2) 0.0469(16) 0.0477(16) -0.0051(13) 0.0302(16) -0.0108(15)
C14 0.097(3) 0.0549(19) 0.0500(18) -0.0104(15) 0.0302(18) -0.0040(18)
C15 0.188(6) 0.054(2) 0.050(2) 0.0119(17) 0.044(3) 0.019(3)
C16 0.0457(15) 0.0415(15) 0.0597(18) -0.0152(13) 0.0123(13) -0.0058(12)
C17 0.116(3) 0.0413(17) 0.079(3) -0.0073(17) 0.036(2) -0.0099(19)
C18 0.071(3) 0.070(3) 0.142(4) -0.048(3) -0.030(3) 0.000(2)
C19 0.0325(13) 0.0466(15) 0.0582(17) -0.0040(13) 0.0119(12) -0.0021(11)
C20 0.0355(18) 0.183(6) 0.080(3) 0.039(3) 0.0027(17) -0.007(2)
C21 0.049(2) 0.089(3) 0.129(4) 0.041(3) 0.039(2) 0.0002(19)
Ga1 0.04235(17) 0.05138(19) 0.04490(18) 0.00052(13) 0.01023(13) -0.01010(13)
Cl1 0.0436(4) 0.0539(4) 0.0562(4) 0.0155(3) 0.0119(3) -0.0027(3)
Cl2 0.0461(4) 0.0668(5) 0.0605(5) -0.0083(4) 0.0019(3) -0.0056(3)
Cl3 0.0686(6) 0.1081(8) 0.1101(8) -0.0591(7) 0.0448(6) -0.0335(6)
Cl4 0.0850(7) 0.0824(7) 0.0792(6) 0.0399(5) -0.0152(5) -0.0273(5)
Ga2 0.0663(2) 0.04180(18) 0.04606(18) -0.00558(13) 0.01596(15) -0.00601(15)
Cl5 0.0768(5) 0.0428(4) 0.0615(5) -0.0077(3) 0.0216(4) -0.0060(4)
Cl6 0.1067(9) 0.0826(7) 0.1457(12) -0.0335(8) 0.0769(9) -0.0143(7)
Cl7 0.1399(11) 0.0545(5) 0.0682(6) 0.0098(4) 0.0262(6) -0.0110(6)
Cl8 0.1303(11) 0.0750(7) 0.0823(7) -0.0243(6) -0.0287(7) 0.0039(7)
Cl1S 0.096(2) 0.134(4) 0.092(2) 0.026(2) 0.0173(15) 0.001(2)
Cl2S 0.103(2) 0.0842(15) 0.0678(12) -0.0020(10) 0.0197(13) -0.0095(14)
C1S 0.102(6) 0.068(5) 0.096(6) -0.005(4) -0.002(5) 0.023(4)
Cl3S 0.175(5) 0.098(3) 0.154(6) 0.020(3) 0.091(5) 0.051(3)
Cl4S 0.076(2) 0.086(2) 0.144(3) 0.0076(19) 0.0115(19) -0.0020(15)
C2S 0.060(6) 0.127(10) 0.111(9) -0.061(8) -0.005(6) 0.007(6)

loop_
_atom_type_symbol
_atom_type_description
_atom_type_scat_dispersion_real
_atom_type_scat_dispersion_imag
_atom_type_scat_source
C C 0.0033 0.0016 'International Tables Vol C Tables 4.2.6.8 and 6.1.1.4'
H H 0.0000 0.0000 'International Tables Vol C Tables 4.2.6.8 and 6.1.1.4'
P P 0.1023 0.0942 'International Tables Vol C Tables 4.2.6.8 and 6.1.1.4'
Cl Cl 0.1484 0.1585 'International Tables Vol C Tables 4.2.6.8 and 6.1.1.4'
Ga Ga 0.2307 1.6083 'International Tables Vol C Tables 4.2.6.8 and 6.1.1.4'

loop_
_geom_angle_atom_site_label_1
_geom_angle_atom_site_label_2
_geom_angle_atom_site_label_3
_geom_angle
C4 P1 C1 107.66(13)
C4 P1 P5 105.64(9)
C1 P1 P5 116.09(10)
C4 P1 P2 116.44(9)
C1 P1 P2 102.35(10)
P5 P1 P2 109.07(4)
C7 P2 P3 107.27(10)
C7 P2 P1 112.41(10)
P3 P2 P1 98.43(4)
C10 P3 C13 107.79(16)
C10 P3 P4 115.39(10)
C13 P3 P4 106.48(13)
C10 P3 P2 121.14(11)
C13 P3 P2 103.40(10)
P4 P3 P2 101.24(4)
C16 P4 P3 102.96(10)
C16 P4 P5 103.68(11)
P3 P4 P5 94.63(4)
C19 P5 P1 103.54(10)
C19 P5 P4 104.99(10)
P1 P5 P4 95.56(4)
C3 C1 C2 110.4(3)
C3 C1 P1 112.7(2)
C2 C1 P1 110.1(2)
C6 C4 C5 110.8(2)
C6 C4 P1 113.8(2)
C5 C4 P1 109.73(19)
C9 C7 C8 109.8(2)
C9 C7 P2 109.5(2)
C8 C7 P2 105.1(2)
C12 C10 C11 110.3(3)
C12 C10 P3 113.8(2)
C11 C10 P3 112.8(2)
C15 C13 C14 110.4(3)
C15 C13 P3 112.1(2)
C14 C13 P3 111.3(2)
C17 C16 C18 111.3(3)
C17 C16 P4 117.2(2)
C18 C16 P4 106.1(2)
C20 C19 C21 111.1(3)
C20 C19 P5 116.9(2)
C21 C19 P5 105.7(2)
Cl1 Ga1 Cl2 110.71(3)
Cl1 Ga1 Cl4 107.99(4)
Cl2 Ga1 Cl4 108.94(4)
Cl1 Ga1 Cl3 109.09(4)
Cl2 Ga1 Cl3 111.45(4)
Cl4 Ga1 Cl3 108.57(6)
Cl6 Ga2 Cl7 110.49(6)
Cl6 Ga2 Cl8 110.87(6)
Cl7 Ga2 Cl8 107.07(6)
Cl6 Ga2 Cl5 108.85(4)
Cl7 Ga2 Cl5 109.62(4)
Cl8 Ga2 Cl5 109.92(5)
Cl1S C1S Cl2S 114.0(5)
Cl4S C2S Cl3S 114.8(7)

loop_
_geom_bond_atom_site_label_1
_geom_bond_atom_site_label_2
_geom_bond_distance
P1 C4 1.838(3)
P1 C1 1.845(3)
P1 P5 2.2022(9)
P1 P2 2.2166(9)
P2 C7 1.874(3)
P2 P3 2.2138(10)
P3 C10 1.848(3)
P3 C13 1.851(3)
P3 P4 2.2039(10)
P4 C16 1.896(3)
P4 P5 2.2341(10)
P5 C19 1.891(3)
C1 C3 1.534(4)
C1 C2 1.535(4)
C4 C6 1.527(4)
C4 C5 1.531(4)
C7 C9 1.524(4)
C7 C8 1.537(4)
C10 C12 1.521(5)
C10 C11 1.530(4)
C13 C15 1.527(6)
C13 C14 1.528(4)
C16 C17 1.508(5)
C16 C18 1.514(5)
C19 C20 1.491(5)
C19 C21 1.502(5)
Ga1 Cl1 2.1661(8)
Ga1 Cl2 2.1668(9)
Ga1 Cl4 2.1687(11)
Ga1 Cl3 2.1711(10)
Ga2 Cl6 2.1511(12)
Ga2 Cl7 2.1550(10)
Ga2 Cl8 2.1627(12)
Ga2 Cl5 2.1699(8)
Cl1S C1S 1.731(11)
Cl2S C1S 1.733(9)
Cl3S C2S 1.771(14)
Cl4S C2S 1.705(11)

loop_
_geom_torsion_atom_site_label_1
_geom_torsion_atom_site_label_2
_geom_torsion_atom_site_label_3
_geom_torsion_atom_site_label_4
_geom_torsion
C4 P1 P2 C7 -6.28(15)
C1 P1 P2 C7 -123.39(14)
P5 P1 P2 C7 113.11(11)
C4 P1 P2 P3 -118.96(11)
C1 P1 P2 P3 123.93(10)
P5 P1 P2 P3 0.42(5)
C7 P2 P3 C10 -25.35(16)
P1 P2 P3 C10 91.36(12)
C7 P2 P3 C13 95.38(16)
P1 P2 P3 C13 -147.91(13)
C7 P2 P3 P4 -154.46(10)
P1 P2 P3 P4 -37.74(4)
C10 P3 P4 C16 33.78(16)
C13 P3 P4 C16 -85.77(15)
P2 P3 P4 C16 166.46(11)
C10 P3 P4 P5 -71.41(12)
C13 P3 P4 P5 169.03(11)
P2 P3 P4 P5 61.26(4)
C4 P1 P5 C19 -91.37(13)
C1 P1 P5 C19 27.83(15)
P2 P1 P5 C19 142.75(10)
C4 P1 P5 P4 161.73(9)
C1 P1 P5 P4 -79.07(11)
P2 P1 P5 P4 35.84(4)
C16 P4 P5 C19 92.99(14)
P3 P4 P5 C19 -162.45(10)
C16 P4 P5 P1 -161.37(10)
P3 P4 P5 P1 -56.81(4)
C4 P1 C1 C3 -175.1(2)
P5 P1 C1 C3 66.8(2)
P2 P1 C1 C3 -51.9(2)
C4 P1 C1 C2 -51.3(2)
P5 P1 C1 C2 -169.42(19)
P2 P1 C1 C2 71.9(2)
C1 P1 C4 C6 175.3(2)
P5 P1 C4 C6 -60.1(2)
P2 P1 C4 C6 61.1(2)
C1 P1 C4 C5 -60.0(2)
P5 P1 C4 C5 64.7(2)
P2 P1 C4 C5 -174.12(18)
P3 P2 C7 C9 167.18(18)
P1 P2 C7 C9 60.1(2)
P3 P2 C7 C8 -74.9(2)
P1 P2 C7 C8 177.97(18)
C13 P3 C10 C12 -172.8(2)
P4 P3 C10 C12 68.4(3)
P2 P3 C10 C12 -54.2(3)
C13 P3 C10 C11 -46.2(3)
P4 P3 C10 C11 -165.0(2)
P2 P3 C10 C11 72.4(3)
C10 P3 C13 C15 178.9(3)
P4 P3 C13 C15 -56.7(3)
P2 P3 C13 C15 49.5(3)
C10 P3 C13 C14 -56.9(3)
P4 P3 C13 C14 67.5(3)
P2 P3 C13 C14 173.7(3)
P3 P4 C16 C17 -91.3(3)
P5 P4 C16 C17 6.9(3)
P3 P4 C16 C18 143.8(3)
P5 P4 C16 C18 -118.1(3)
P1 P5 C19 C20 -97.6(3)
P4 P5 C19 C20 2.1(3)
P1 P5 C19 C21 138.2(3)
P4 P5 C19 C21 -122.1(3)
